data_4023535
loop_
_publ_author_name
'Gerald Schwab'
'Daniel Stern'
'Dietmar Stalke'

_publ_contact_author 'Prof. Dr. Dietmar Stalke'
_publ_contact_author_email dstalke@chemie.uni-goettingen.de
_publ_section_title
;
 Structural and Variable-Temperature NMR Studies of
 9-Diisopropylphosphanylanthracenes and
 9,10-Bis(diisopropylphosphanyl)anthracenes
 and Their Oxidation Products
;
_journal_name_full 'Journal of Organic Chemistry'
_journal_page_first 5242
_journal_page_last 5247
_journal_paper_doi 10.1021/jo800294e
_journal_volume 73
_journal_year 2008
_chemical_formula_sum 'C20 H22 Br P Se'
_chemical_formula_weight 452.22
_chemical_name_common Br(C14H8)(iPr2P=Se)
_chemical_name_systematic 9-Brom-10-diisopropylselenophosphorylanthracene
_space_group_IT_number 14
_symmetry_cell_setting monoclinic
_symmetry_space_group_name_Hall '-P 2ybc'
_symmetry_space_group_name_H-M 'P 1 21/c 1'
_atom_sites_solution_hydrogens geom
_atom_sites_solution_primary direct
_atom_sites_solution_secondary difmap
_audit_creation_method SHELXL-97
_cell_angle_alpha 90.00
_cell_angle_beta 93.4680(10)
_cell_angle_gamma 90.00
_cell_formula_units_Z 8
_cell_length_a 22.6134(14)
_cell_length_b 11.1967(7)
_cell_length_c 14.5751(9)
_cell_measurement_reflns_used 36401
_cell_measurement_temperature 100(2)
_cell_measurement_theta_max 26.40
_cell_measurement_theta_min 2.30
_cell_volume 3683.6(4)
_computing_cell_refinement 'SAINT V7.23A'
_computing_data_collection 'APEX2 v2.0-2'
_computing_data_reduction 'SAINT V7.23A'
_computing_molecular_graphics 'XP in SHELXTL ver. 6.12'
_computing_publication_material 'XP in SHELXTL ver. 6.12'
_computing_structure_refinement 'SHELXL in SHELXTL ver. 6.12'
_computing_structure_solution 'SHELXS in SHELXTL ver. 6.12'
_diffrn_ambient_temperature 100(2)
_diffrn_measured_fraction_theta_full 0.999
_diffrn_measured_fraction_theta_max 0.999
_diffrn_measurement_device_type 'Bruker Smart Apex II with D8-Goniometer'
_diffrn_measurement_method 'omega scans'
_diffrn_radiation_monochromator graphite
_diffrn_radiation_source 'fine-focus sealed tube'
_diffrn_radiation_type MoK\a
_diffrn_radiation_wavelength 0.71073
_diffrn_reflns_av_R_equivalents 0.0262
_diffrn_reflns_av_sigmaI/netI 0.0124
_diffrn_reflns_limit_h_max 28
_diffrn_reflns_limit_h_min -28
_diffrn_reflns_limit_k_max 14
_diffrn_reflns_limit_k_min 0
_diffrn_reflns_limit_l_max 18
_diffrn_reflns_limit_l_min 0
_diffrn_reflns_number 77880
_diffrn_reflns_theta_full 26.41
_diffrn_reflns_theta_max 26.41
_diffrn_reflns_theta_min 2.03
_exptl_absorpt_coefficient_mu 4.292
_exptl_absorpt_correction_T_max 0.99
_exptl_absorpt_correction_T_min 0.65
_exptl_absorpt_correction_type empirical
_exptl_absorpt_process_details SADABS-2004/1
_exptl_crystal_colour yellow
_exptl_crystal_density_diffrn 1.631
_exptl_crystal_density_method 'not measured'
_exptl_crystal_description block
_exptl_crystal_F_000 1808
_exptl_crystal_size_max 0.40
_exptl_crystal_size_mid 0.25
_exptl_crystal_size_min 0.20
_refine_diff_density_max 0.416
_refine_diff_density_min -0.699
_refine_diff_density_rms 0.063
_refine_ls_extinction_method none
_refine_ls_goodness_of_fit_ref 1.084
_refine_ls_hydrogen_treatment mixed
_refine_ls_matrix_type full
_refine_ls_number_parameters 419
_refine_ls_number_reflns 7556
_refine_ls_number_restraints 0
_refine_ls_restrained_S_all 1.084
_refine_ls_R_factor_all 0.0235
_refine_ls_R_factor_gt 0.0212
_refine_ls_shift/su_max 0.003
_refine_ls_shift/su_mean 0.000
_refine_ls_structure_factor_coef Fsqd
_refine_ls_weighting_details 'calc w=1/[\s^2^(Fo^2^)+(0.0242P)^2^+4.2764P] where P=(Fo^2^+2Fc^2^)/3'
_refine_ls_weighting_scheme calc
_refine_ls_wR_factor_gt 0.0544
_refine_ls_wR_factor_ref 0.0553
_reflns_number_gt 7073
_reflns_number_total 7556
_reflns_threshold_expression >2sigma(I)
_cod_data_source_file jo800294e-File006.cif
_cod_data_source_block 2d
_cod_original_sg_symbol_H-M 'P 21/c'
_cod_database_code 4023535

loop_
_symmetry_equiv_pos_as_xyz
'x, y, z'
'-x, y+1/2, -z+1/2'
'-x, -y, -z'
'x, -y-1/2, z-1/2'

loop_
_atom_site_label
_atom_site_type_symbol
_atom_site_fract_x
_atom_site_fract_y
_atom_site_fract_z
_atom_site_U_iso_or_equiv
_atom_site_adp_type
_atom_site_occupancy
_atom_site_symmetry_multiplicity
_atom_site_calc_flag
_atom_site_refinement_flags
_atom_site_disorder_assembly
_atom_site_disorder_group
Br1 Br 0.171234(9) 0.48183(2) 0.449997(15) 0.02609(6) Uani 1 1 d . . .
Br2 Br 0.333407(9) 0.92575(2) 0.209779(16) 0.02642(6) Uani 1 1 d . . .
C1 C 0.23809(8) 0.47284(19) 0.37733(13) 0.0175(4) Uani 1 1 d . . .
C2 C 0.28234(9) 0.55947(18) 0.39112(13) 0.0163(4) Uani 1 1 d . . .
C3 C 0.27585(9) 0.6624(2) 0.44769(14) 0.0211(4) Uani 1 1 d . . .
H3A H 0.2412 0.6708 0.4809 0.025 Uiso 1 1 calc R . .
C4 C 0.31801(10) 0.74823(19) 0.45495(14) 0.0222(4) Uani 1 1 d . . .
H4A H 0.3128 0.8159 0.4929 0.027 Uiso 1 1 calc R . .
C5 C 0.36996(9) 0.73710(19) 0.40594(14) 0.0202(4) Uani 1 1 d . . .
H5A H 0.3989 0.7988 0.4097 0.024 Uiso 1 1 calc R . .
C6 C 0.37879(9) 0.63884(18) 0.35356(13) 0.0171(4) Uani 1 1 d . . .
H6A H 0.4142 0.6332 0.3219 0.021 Uiso 1 1 calc R . .
C7 C 0.33655(8) 0.54357(17) 0.34447(13) 0.0148(4) Uani 1 1 d . . .
C8 C 0.34432(8) 0.43957(17) 0.29057(12) 0.0137(4) Uani 1 1 d . . .
C9 C 0.29451(8) 0.36756(17) 0.26549(13) 0.0145(4) Uani 1 1 d . . .
C10 C 0.29364(9) 0.28120(18) 0.19285(13) 0.0166(4) Uani 1 1 d . . .
H10A H 0.3280 0.2713 0.1591 0.020 Uiso 1 1 calc R . .
C11 C 0.24493(9) 0.21276(18) 0.17077(14) 0.0199(4) Uani 1 1 d . . .
H11A H 0.2458 0.1568 0.1219 0.024 Uiso 1 1 calc R . .
C12 C 0.19328(9) 0.22430(19) 0.21985(15) 0.0224(4) Uani 1 1 d . . .
H12A H 0.1600 0.1745 0.2051 0.027 Uiso 1 1 calc R . .
C13 C 0.19104(9) 0.30622(19) 0.28790(15) 0.0210(4) Uani 1 1 d . . .
H13A H 0.1561 0.3130 0.3205 0.025 Uiso 1 1 calc R . .
C14 C 0.24015(8) 0.38262(18) 0.31168(13) 0.0163(4) Uani 1 1 d . . .
C15 C 0.45015(9) 0.49324(18) 0.18398(13) 0.0172(4) Uani 1 1 d . . .
H15A H 0.4640 0.5673 0.2170 0.021 Uiso 1 1 calc R . .
C16 C 0.50294(9) 0.4407(2) 0.13694(15) 0.0232(4) Uani 1 1 d . . .
H16A H 0.5168 0.4982 0.0924 0.035 Uiso 1 1 calc R . .
H16B H 0.4908 0.3667 0.1051 0.035 Uiso 1 1 calc R . .
H16C H 0.5350 0.4233 0.1832 0.035 Uiso 1 1 calc R . .
C17 C 0.40128(10) 0.5289(2) 0.11249(16) 0.0304(5) Uani 1 1 d . . .
H17A H 0.4175 0.5832 0.0677 0.046 Uiso 1 1 calc R . .
H17B H 0.3693 0.5690 0.1430 0.046 Uiso 1 1 calc R . .
H17C H 0.3856 0.4573 0.0809 0.046 Uiso 1 1 calc R . .
C18 C 0.46123(9) 0.41382(19) 0.38324(14) 0.0191(4) Uani 1 1 d . . .
H18A H 0.4557 0.4989 0.4016 0.023 Uiso 1 1 calc R . .
C19 C 0.52768(9) 0.3913(2) 0.37807(16) 0.0255(5) Uani 1 1 d . . .
H19A H 0.5473 0.3976 0.4397 0.038 Uiso 1 1 calc R . .
H19B H 0.5444 0.4507 0.3376 0.038 Uiso 1 1 calc R . .
H19C H 0.5340 0.3111 0.3535 0.038 Uiso 1 1 calc R . .
C20 C 0.43468(11) 0.3341(2) 0.45559(15) 0.0326(5) Uani 1 1 d . . .
H20A H 0.4561 0.3469 0.5153 0.049 Uiso 1 1 calc R . .
H20B H 0.4382 0.2502 0.4376 0.049 Uiso 1 1 calc R . .
H20C H 0.3928 0.3542 0.4601 0.049 Uiso 1 1 calc R . .
C21 C 0.25942(8) 0.90050(18) 0.26144(14) 0.0171(4) Uani 1 1 d . . .
C22 C 0.24194(9) 0.97844(17) 0.32981(13) 0.0159(4) Uani 1 1 d . . .
C23 C 0.28130(9) 1.06342(18) 0.37440(15) 0.0213(4) Uani 1 1 d . . .
H23A H 0.3203 1.0721 0.3545 0.026 Uiso 1 1 calc R . .
C24 C 0.26368(10) 1.13156(19) 0.44449(15) 0.0230(4) Uani 1 1 d . . .
H24A H 0.2904 1.1875 0.4733 0.028 Uiso 1 1 calc R . .
C25 C 0.20564(10) 1.11974(19) 0.47506(14) 0.0216(4) Uani 1 1 d . . .
H25A H 0.1942 1.1658 0.5258 0.026 Uiso 1 1 calc R . .
C26 C 0.16607(9) 1.04306(18) 0.43240(13) 0.0171(4) Uani 1 1 d . . .
H26A H 0.1272 1.0376 0.4534 0.020 Uiso 1 1 calc R . .
C27 C 0.18162(8) 0.97062(17) 0.35683(13) 0.0141(4) Uani 1 1 d . . .
C28 C 0.14128(8) 0.89043(16) 0.31104(12) 0.0121(3) Uani 1 1 d . . .
C29 C 0.16443(8) 0.79730(16) 0.25732(12) 0.0130(4) Uani 1 1 d . . .
C30 C 0.13146(8) 0.69302(17) 0.22918(13) 0.0149(4) Uani 1 1 d . . .
H30A H 0.0921 0.6844 0.2474 0.018 Uiso 1 1 calc R . .
C31 C 0.15474(9) 0.60593(18) 0.17713(14) 0.0187(4) Uani 1 1 d . . .
H31A H 0.1316 0.5378 0.1601 0.022 Uiso 1 1 calc R . .
C32 C 0.21313(9) 0.61580(19) 0.14812(14) 0.0209(4) Uani 1 1 d . . .
H32A H 0.2288 0.5554 0.1108 0.025 Uiso 1 1 calc R . .
C33 C 0.24662(9) 0.71163(18) 0.17383(14) 0.0188(4) Uani 1 1 d . . .
H33A H 0.2858 0.7176 0.1540 0.023 Uiso 1 1 calc R . .
C34 C 0.22463(8) 0.80411(17) 0.23009(13) 0.0148(4) Uani 1 1 d . . .
C35 C 0.03975(8) 0.89872(16) 0.17886(12) 0.0119(4) Uani 1 1 d . . .
H35A H 0.0501 0.8152 0.1617 0.014 Uiso 1 1 calc R . .
C36 C 0.07530(9) 0.98492(18) 0.12217(13) 0.0176(4) Uani 1 1 d . . .
H36A H 0.0637 0.9747 0.0568 0.026 Uiso 1 1 calc R . .
H36B H 0.1177 0.9680 0.1328 0.026 Uiso 1 1 calc R . .
H36C H 0.0673 1.0672 0.1406 0.026 Uiso 1 1 calc R . .
C37 C -0.02666(8) 0.91701(18) 0.15715(13) 0.0164(4) Uani 1 1 d . . .
H37A H -0.0359 0.9058 0.0911 0.025 Uiso 1 1 calc R . .
H37B H -0.0377 0.9981 0.1747 0.025 Uiso 1 1 calc R . .
H37C H -0.0489 0.8589 0.1916 0.025 Uiso 1 1 calc R . .
C38 C 0.02390(9) 0.80518(17) 0.37004(13) 0.0155(4) Uani 1 1 d . . .
H38A H 0.0213 0.7303 0.3326 0.019 Uiso 1 1 calc R . .
C39 C -0.03905(9) 0.84041(19) 0.39288(14) 0.0201(4) Uani 1 1 d . . .
H39A H -0.0564 0.7764 0.4284 0.030 Uiso 1 1 calc R . .
H39B H -0.0634 0.8532 0.3357 0.030 Uiso 1 1 calc R . .
H39C H -0.0376 0.9142 0.4291 0.030 Uiso 1 1 calc R . .
C40 C 0.06144(10) 0.7789(2) 0.45835(15) 0.0263(5) Uani 1 1 d . . .
H40A H 0.0419 0.7177 0.4938 0.040 Uiso 1 1 calc R . .
H40B H 0.0660 0.8520 0.4950 0.040 Uiso 1 1 calc R . .
H40C H 0.1005 0.7500 0.4429 0.040 Uiso 1 1 calc R . .
P1 P 0.42083(2) 0.39026(4) 0.27005(3) 0.01310(10) Uani 1 1 d . . .
P2 P 0.06061(2) 0.92049(4) 0.30260(3) 0.01025(9) Uani 1 1 d . . .
Se1 Se 0.431952(9) 0.208526(18) 0.233396(15) 0.02168(6) Uani 1 1 d . . .
Se2 Se 0.035391(9) 1.096751(17) 0.337468(13) 0.01560(5) Uani 1 1 d . . .

loop_
_atom_site_aniso_label
_atom_site_aniso_U_11
_atom_site_aniso_U_22
_atom_site_aniso_U_33
_atom_site_aniso_U_23
_atom_site_aniso_U_13
_atom_site_aniso_U_12
Br1 0.01491(10) 0.03646(13) 0.02785(11) 0.00199(9) 0.00911(8) 0.00044(9)
Br2 0.01473(10) 0.02751(12) 0.03755(13) 0.00165(9) 0.00579(8) -0.00230(8)
C1 0.0111(9) 0.0238(10) 0.0180(9) 0.0061(8) 0.0048(7) 0.0025(8)
C2 0.0159(9) 0.0183(10) 0.0149(9) 0.0031(8) 0.0022(7) 0.0027(8)
C3 0.0197(10) 0.0251(11) 0.0190(10) -0.0001(8) 0.0055(8) 0.0047(8)
C4 0.0289(11) 0.0205(10) 0.0175(10) -0.0043(8) 0.0044(8) 0.0030(9)
C5 0.0230(10) 0.0178(10) 0.0199(10) -0.0006(8) 0.0029(8) -0.0037(8)
C6 0.0156(9) 0.0190(10) 0.0170(9) 0.0005(8) 0.0031(7) -0.0015(8)
C7 0.0134(9) 0.0169(9) 0.0140(9) 0.0020(7) 0.0016(7) 0.0000(7)
C8 0.0124(9) 0.0158(9) 0.0129(8) 0.0024(7) 0.0014(7) 0.0008(7)
C9 0.0130(9) 0.0140(9) 0.0164(9) 0.0052(7) -0.0003(7) 0.0010(7)
C10 0.0163(9) 0.0170(9) 0.0160(9) 0.0033(8) -0.0027(7) 0.0017(8)
C11 0.0237(10) 0.0158(10) 0.0191(10) 0.0023(8) -0.0074(8) -0.0002(8)
C12 0.0163(10) 0.0192(10) 0.0304(11) 0.0081(9) -0.0092(8) -0.0050(8)
C13 0.0127(9) 0.0220(10) 0.0281(11) 0.0087(9) -0.0008(8) -0.0008(8)
C14 0.0129(9) 0.0172(9) 0.0186(9) 0.0065(8) -0.0006(7) 0.0005(7)
C15 0.0158(9) 0.0178(10) 0.0184(9) 0.0008(8) 0.0056(8) -0.0017(8)
C16 0.0194(10) 0.0294(11) 0.0217(10) -0.0045(9) 0.0080(8) -0.0012(9)
C17 0.0241(11) 0.0434(14) 0.0242(11) 0.0161(10) 0.0057(9) 0.0063(10)
C18 0.0161(10) 0.0249(11) 0.0160(9) -0.0003(8) -0.0014(7) 0.0020(8)
C19 0.0164(10) 0.0328(12) 0.0265(11) -0.0029(9) -0.0048(8) 0.0036(9)
C20 0.0320(13) 0.0464(15) 0.0192(11) 0.0085(10) -0.0017(9) -0.0025(11)
C21 0.0104(9) 0.0187(10) 0.0221(10) 0.0050(8) 0.0015(7) 0.0007(7)
C22 0.0158(9) 0.0127(9) 0.0187(9) 0.0041(7) -0.0031(7) -0.0003(7)
C23 0.0174(10) 0.0179(10) 0.0278(11) 0.0041(9) -0.0063(8) -0.0026(8)
C24 0.0248(11) 0.0160(10) 0.0266(11) 0.0010(8) -0.0119(9) -0.0052(8)
C25 0.0311(11) 0.0168(10) 0.0160(9) -0.0017(8) -0.0057(8) -0.0001(8)
C26 0.0196(10) 0.0161(9) 0.0151(9) 0.0011(8) -0.0026(7) 0.0011(8)
C27 0.0156(9) 0.0118(9) 0.0145(9) 0.0032(7) -0.0031(7) 0.0002(7)
C28 0.0126(9) 0.0117(8) 0.0118(8) 0.0024(7) 0.0002(7) 0.0008(7)
C29 0.0139(9) 0.0132(9) 0.0116(8) 0.0022(7) -0.0010(7) 0.0014(7)
C30 0.0149(9) 0.0134(9) 0.0161(9) 0.0003(7) -0.0010(7) 0.0005(7)
C31 0.0203(10) 0.0142(9) 0.0212(10) -0.0021(8) -0.0023(8) 0.0010(8)
C32 0.0234(10) 0.0195(10) 0.0200(10) -0.0039(8) 0.0018(8) 0.0080(8)
C33 0.0159(9) 0.0224(10) 0.0183(10) -0.0004(8) 0.0029(7) 0.0058(8)
C34 0.0138(9) 0.0159(9) 0.0148(9) 0.0034(7) -0.0001(7) 0.0030(7)
C35 0.0135(9) 0.0117(9) 0.0105(8) -0.0008(7) 0.0000(7) 0.0006(7)
C36 0.0189(10) 0.0211(10) 0.0127(9) 0.0017(8) 0.0015(7) -0.0029(8)
C37 0.0137(9) 0.0185(10) 0.0165(9) -0.0007(7) -0.0022(7) 0.0010(7)
C38 0.0178(9) 0.0135(9) 0.0159(9) 0.0008(7) 0.0062(7) -0.0007(7)
C39 0.0181(10) 0.0233(10) 0.0195(10) 0.0016(8) 0.0067(8) -0.0023(8)
C40 0.0246(11) 0.0328(12) 0.0223(11) 0.0146(9) 0.0070(9) 0.0068(9)
P1 0.0107(2) 0.0144(2) 0.0142(2) -0.00035(18) 0.00085(17) 0.00024(18)
P2 0.0115(2) 0.0094(2) 0.0099(2) -0.00037(17) 0.00128(16) 0.00053(17)
Se1 0.01930(10) 0.01461(10) 0.03081(12) -0.00338(8) -0.00111(8) 0.00297(8)
Se2 0.01978(10) 0.01103(9) 0.01593(9) -0.00297(7) 0.00059(7) 0.00382(7)

loop_
_atom_type_symbol
_atom_type_description
_atom_type_scat_dispersion_real
_atom_type_scat_dispersion_imag
_atom_type_scat_source
C C 0.0033 0.0016 'International Tables Vol C Tables 4.2.6.8 and 6.1.1.4'
H H 0.0000 0.0000 'International Tables Vol C Tables 4.2.6.8 and 6.1.1.4'
P P 0.1023 0.0942 'International Tables Vol C Tables 4.2.6.8 and 6.1.1.4'
Se Se -0.0929 2.2259 'International Tables Vol C Tables 4.2.6.8 and 6.1.1.4'
Br Br -0.2901 2.4595 'International Tables Vol C Tables 4.2.6.8 and 6.1.1.4'

loop_
_geom_angle_atom_site_label_1
_geom_angle_atom_site_label_2
_geom_angle_atom_site_label_3
_geom_angle
_geom_angle_site_symmetry_1
_geom_angle_site_symmetry_3
_geom_angle_publ_flag
C14 C1 C2 123.20(18) . . ?
C14 C1 Br1 118.79(15) . . ?
C2 C1 Br1 117.99(15) . . ?
C1 C2 C3 122.97(18) . . ?
C1 C2 C7 117.75(18) . . ?
C3 C2 C7 119.28(18) . . ?
C4 C3 C2 121.40(19) . . ?
C3 C4 C5 120.00(19) . . ?
C6 C5 C4 120.55(19) . . ?
C5 C6 C7 122.29(18) . . ?
C8 C7 C6 123.86(17) . . ?
C8 C7 C2 119.77(17) . . ?
C6 C7 C2 116.33(18) . . ?
C9 C8 C7 119.11(17) . . ?
C9 C8 P1 121.57(14) . . ?
C7 C8 P1 118.68(14) . . ?
C8 C9 C10 123.39(17) . . ?
C8 C9 C14 119.92(18) . . ?
C10 C9 C14 116.64(17) . . ?
C11 C10 C9 121.87(19) . . ?
C10 C11 C12 120.7(2) . . ?
C13 C12 C11 120.12(19) . . ?
C12 C13 C14 121.37(19) . . ?
C1 C14 C13 122.88(18) . . ?
C1 C14 C9 117.93(18) . . ?
C13 C14 C9 119.18(19) . . ?
C17 C15 C16 110.32(17) . . ?
C17 C15 P1 110.53(14) . . ?
C16 C15 P1 112.60(15) . . ?
C19 C18 C20 111.40(18) . . ?
C19 C18 P1 111.40(14) . . ?
C20 C18 P1 109.68(15) . . ?
C34 C21 C22 122.50(18) . . ?
C34 C21 Br2 118.58(15) . . ?
C22 C21 Br2 118.92(15) . . ?
C21 C22 C23 122.89(19) . . ?
C21 C22 C27 117.92(17) . . ?
C23 C22 C27 119.18(18) . . ?
C24 C23 C22 120.9(2) . . ?
C23 C24 C25 120.32(19) . . ?
C26 C25 C24 120.7(2) . . ?
C25 C26 C27 121.60(19) . . ?
C28 C27 C26 122.76(18) . . ?
C28 C27 C22 120.07(17) . . ?
C26 C27 C22 117.13(17) . . ?
C27 C28 C29 118.40(17) . . ?
C27 C28 P2 121.28(14) . . ?
C29 C28 P2 119.37(14) . . ?
C28 C29 C30 123.56(17) . . ?
C28 C29 C34 119.82(17) . . ?
C30 C29 C34 116.61(17) . . ?
C31 C30 C29 122.11(18) . . ?
C30 C31 C32 120.67(19) . . ?
C33 C32 C31 119.73(19) . . ?
C32 C33 C34 121.69(19) . . ?
C21 C34 C33 122.64(18) . . ?
C21 C34 C29 118.24(17) . . ?
C33 C34 C29 119.11(17) . . ?
C37 C35 C36 110.19(15) . . ?
C37 C35 P2 111.90(13) . . ?
C36 C35 P2 109.36(13) . . ?
C40 C38 C39 110.05(16) . . ?
C40 C38 P2 109.76(14) . . ?
C39 C38 P2 112.85(14) . . ?
C15 P1 C18 109.62(9) . . ?
C15 P1 C8 107.37(9) . . ?
C18 P1 C8 103.17(9) . . ?
C15 P1 Se1 111.90(7) . . ?
C18 P1 Se1 107.49(7) . . ?
C8 P1 Se1 116.82(6) . . ?
C38 P2 C28 108.05(9) . . ?
C38 P2 C35 109.24(9) . . ?
C28 P2 C35 103.45(8) . . ?
C38 P2 Se2 112.69(6) . . ?
C28 P2 Se2 115.50(6) . . ?
C35 P2 Se2 107.39(6) . . ?

loop_
_geom_bond_atom_site_label_1
_geom_bond_atom_site_label_2
_geom_bond_distance
_geom_bond_site_symmetry_2
_geom_bond_publ_flag
Br1 C1 1.9004(19) . ?
Br2 C21 1.8970(19) . ?
C1 C14 1.394(3) . ?
C1 C2 1.399(3) . ?
C2 C3 1.430(3) . ?
C2 C7 1.448(3) . ?
C3 C4 1.353(3) . ?
C4 C5 1.417(3) . ?
C5 C6 1.361(3) . ?
C6 C7 1.433(3) . ?
C7 C8 1.421(3) . ?
C8 C9 1.415(3) . ?
C8 P1 1.8576(19) . ?
C9 C10 1.433(3) . ?
C9 C14 1.447(3) . ?
C10 C11 1.364(3) . ?
C11 C12 1.412(3) . ?
C12 C13 1.354(3) . ?
C13 C14 1.428(3) . ?
C15 C17 1.525(3) . ?
C15 C16 1.530(3) . ?
C15 P1 1.856(2) . ?
C18 C19 1.530(3) . ?
C18 C20 1.532(3) . ?
C18 P1 1.856(2) . ?
C21 C34 1.396(3) . ?
C21 C22 1.399(3) . ?
C22 C23 1.432(3) . ?
C22 C27 1.445(3) . ?
C23 C24 1.354(3) . ?
C24 C25 1.418(3) . ?
C25 C26 1.363(3) . ?
C26 C27 1.429(3) . ?
C27 C28 1.418(3) . ?
C28 C29 1.423(3) . ?
C28 P2 1.8518(19) . ?
C29 C30 1.432(3) . ?
C29 C34 1.443(3) . ?
C30 C31 1.361(3) . ?
C31 C32 1.415(3) . ?
C32 C33 1.353(3) . ?
C33 C34 1.429(3) . ?
C35 C37 1.530(2) . ?
C35 C36 1.530(3) . ?
C35 P2 1.8525(18) . ?
C38 C40 1.527(3) . ?
C38 C39 1.533(3) . ?
C38 P2 1.8496(19) . ?
P1 Se1 2.1226(5) . ?
P2 Se2 2.1245(5) . ?

loop_
_geom_torsion_atom_site_label_1
_geom_torsion_atom_site_label_2
_geom_torsion_atom_site_label_3
_geom_torsion_atom_site_label_4
_geom_torsion
_geom_torsion_site_symmetry_1
_geom_torsion_site_symmetry_2
_geom_torsion_site_symmetry_3
_geom_torsion_site_symmetry_4
_geom_torsion_publ_flag
C14 C1 C2 C3 169.72(19) . . . . ?
Br1 C1 C2 C3 -8.7(3) . . . . ?
C14 C1 C2 C7 -9.4(3) . . . . ?
Br1 C1 C2 C7 172.15(14) . . . . ?
C1 C2 C3 C4 -175.8(2) . . . . ?
C7 C2 C3 C4 3.3(3) . . . . ?
C2 C3 C4 C5 0.0(3) . . . . ?
C3 C4 C5 C6 -2.0(3) . . . . ?
C4 C5 C6 C7 0.7(3) . . . . ?
C5 C6 C7 C8 -179.87(19) . . . . ?
C5 C6 C7 C2 2.5(3) . . . . ?
C1 C2 C7 C8 -3.0(3) . . . . ?
C3 C2 C7 C8 177.87(18) . . . . ?
C1 C2 C7 C6 174.74(17) . . . . ?
C3 C2 C7 C6 -4.4(3) . . . . ?
C6 C7 C8 C9 -162.75(18) . . . . ?
C2 C7 C8 C9 14.8(3) . . . . ?
C6 C7 C8 P1 26.2(3) . . . . ?
C2 C7 C8 P1 -156.23(15) . . . . ?
C7 C8 C9 C10 162.74(18) . . . . ?
P1 C8 C9 C10 -26.5(3) . . . . ?
C7 C8 C9 C14 -14.8(3) . . . . ?
P1 C8 C9 C14 155.96(14) . . . . ?
C8 C9 C10 C11 179.66(18) . . . . ?
C14 C9 C10 C11 -2.8(3) . . . . ?
C9 C10 C11 C12 -0.5(3) . . . . ?
C10 C11 C12 C13 1.9(3) . . . . ?
C11 C12 C13 C14 0.1(3) . . . . ?
C2 C1 C14 C13 -169.89(19) . . . . ?
Br1 C1 C14 C13 8.5(3) . . . . ?
C2 C1 C14 C9 9.5(3) . . . . ?
Br1 C1 C14 C9 -172.13(13) . . . . ?
C12 C13 C14 C1 175.88(19) . . . . ?
C12 C13 C14 C9 -3.5(3) . . . . ?
C8 C9 C14 C1 2.9(3) . . . . ?
C10 C9 C14 C1 -174.74(17) . . . . ?
C8 C9 C14 C13 -177.69(18) . . . . ?
C10 C9 C14 C13 4.6(3) . . . . ?
C34 C21 C22 C23 168.14(19) . . . . ?
Br2 C21 C22 C23 -11.4(3) . . . . ?
C34 C21 C22 C27 -10.9(3) . . . . ?
Br2 C21 C22 C27 169.50(14) . . . . ?
C21 C22 C23 C24 -175.50(19) . . . . ?
C27 C22 C23 C24 3.6(3) . . . . ?
C22 C23 C24 C25 0.0(3) . . . . ?
C23 C24 C25 C26 -2.4(3) . . . . ?
C24 C25 C26 C27 1.1(3) . . . . ?
C25 C26 C27 C28 -179.79(18) . . . . ?
C25 C26 C27 C22 2.5(3) . . . . ?
C21 C22 C27 C28 -3.4(3) . . . . ?
C23 C22 C27 C28 177.49(17) . . . . ?
C21 C22 C27 C26 174.41(17) . . . . ?
C23 C22 C27 C26 -4.7(3) . . . . ?
C26 C27 C28 C29 -160.86(17) . . . . ?
C22 C27 C28 C29 16.8(3) . . . . ?
C26 C27 C28 P2 30.3(2) . . . . ?
C22 C27 C28 P2 -152.00(14) . . . . ?
C27 C28 C29 C30 162.05(17) . . . . ?
P2 C28 C29 C30 -28.9(2) . . . . ?
C27 C28 C29 C34 -16.6(3) . . . . ?
P2 C28 C29 C34 152.44(14) . . . . ?
C28 C29 C30 C31 179.45(18) . . . . ?
C34 C29 C30 C31 -1.9(3) . . . . ?
C29 C30 C31 C32 -0.3(3) . . . . ?
C30 C31 C32 C33 1.3(3) . . . . ?
C31 C32 C33 C34 0.1(3) . . . . ?
C22 C21 C34 C33 -167.72(19) . . . . ?
Br2 C21 C34 C33 11.8(3) . . . . ?
C22 C21 C34 C29 11.1(3) . . . . ?
Br2 C21 C34 C29 -169.29(13) . . . . ?
C32 C33 C34 C21 176.51(19) . . . . ?
C32 C33 C34 C29 -2.4(3) . . . . ?
C28 C29 C34 C21 3.0(3) . . . . ?
C30 C29 C34 C21 -175.77(17) . . . . ?
C28 C29 C34 C33 -178.13(17) . . . . ?
C30 C29 C34 C33 3.1(3) . . . . ?
C17 C15 P1 C18 -148.20(15) . . . . ?
C16 C15 P1 C18 87.92(16) . . . . ?
C17 C15 P1 C8 -36.79(17) . . . . ?
C16 C15 P1 C8 -160.67(14) . . . . ?
C17 C15 P1 Se1 92.65(15) . . . . ?
C16 C15 P1 Se1 -31.23(16) . . . . ?
C19 C18 P1 C15 -59.48(17) . . . . ?
C20 C18 P1 C15 176.72(15) . . . . ?
C19 C18 P1 C8 -173.62(15) . . . . ?
C20 C18 P1 C8 62.58(17) . . . . ?
C19 C18 P1 Se1 62.36(16) . . . . ?
C20 C18 P1 Se1 -61.45(16) . . . . ?
C9 C8 P1 C15 114.29(16) . . . . ?
C7 C8 P1 C15 -74.94(16) . . . . ?
C9 C8 P1 C18 -129.95(16) . . . . ?
C7 C8 P1 C18 40.82(17) . . . . ?
C9 C8 P1 Se1 -12.30(18) . . . . ?
C7 C8 P1 Se1 158.48(13) . . . . ?
C40 C38 P2 C28 39.44(16) . . . . ?
C39 C38 P2 C28 162.58(14) . . . . ?
C40 C38 P2 C35 151.33(14) . . . . ?
C39 C38 P2 C35 -85.52(15) . . . . ?
C40 C38 P2 Se2 -89.39(14) . . . . ?
C39 C38 P2 Se2 33.75(15) . . . . ?
C27 C28 P2 C38 -113.78(16) . . . . ?
C29 C28 P2 C38 77.51(16) . . . . ?
C27 C28 P2 C35 130.48(15) . . . . ?
C29 C28 P2 C35 -38.23(16) . . . . ?
C27 C28 P2 Se2 13.45(17) . . . . ?
C29 C28 P2 Se2 -155.27(12) . . . . ?
C37 C35 P2 C38 63.85(15) . . . . ?
C36 C35 P2 C38 -173.77(13) . . . . ?
C37 C35 P2 C28 178.75(13) . . . . ?
C36 C35 P2 C28 -58.87(14) . . . . ?
C37 C35 P2 Se2 -58.65(14) . . . . ?
C36 C35 P2 Se2 63.73(13) . . . . ?
